data_2239441
loop_
_publ_author_name
'Choi, Hong Dae'
'Seo, Pil Ja'
'Lee, Uk'

_publ_section_title
;
 3-(2-Bromophenylsulfonyl)-5-cyclohexyl-2-methyl-1-benzofuran
;
_journal_coeditor_code CV5444
_journal_issue 3
_journal_name_full 'Acta Crystallographica Section E'
_journal_page_first o324
_journal_paper_doi 10.1107/S1600536814003547
_journal_volume 70
_journal_year 2014
_chemical_formula_iupac 'C21 H21 Br O3 S'
_chemical_formula_moiety 'C21 H21 Br O3 S'
_chemical_formula_sum 'C21 H21 Br O3 S'
_chemical_formula_weight 433.35
_chemical_melting_point_gt 445
_chemical_melting_point_lt 446
_chemical_name_systematic
;
3-(2-Bromophenylsulfonyl)-5-cyclohexyl-2-methyl-1-benzofuran
;
_space_group_IT_number 14
_symmetry_cell_setting monoclinic
_symmetry_space_group_name_Hall '-P 2yn'
_symmetry_space_group_name_H-M 'P 1 21/n 1'
_atom_sites_solution_hydrogens difmap
_atom_sites_solution_primary direct
_atom_sites_solution_secondary difmap
_audit_creation_method 'form.cif (version 2.0)'
_cell_angle_alpha 90.00
_cell_angle_beta 92.4630(10)
_cell_angle_gamma 90.00
_cell_formula_units_Z 4
_cell_length_a 7.35480(10)
_cell_length_b 20.4554(4)
_cell_length_c 12.6801(2)
_cell_measurement_reflns_used 7682
_cell_measurement_temperature 173(2)
_cell_measurement_theta_max 28.22
_cell_measurement_theta_min 2.56
_cell_volume 1905.90(5)
_computing_cell_refinement '<i>SAINT</i> (Bruker, 2009)'
_computing_data_collection '<i>APEX2</i> (Bruker, 2009)'
_computing_data_reduction '<i>SAINT</i> (Bruker, 2009)'
_computing_molecular_graphics
;
<i>ORTEP-3 for Windows</i>  (Farrugia, 2012) and
<i>DIAMOND</i> (Brandenburg, 1998)
;
_computing_publication_material '<i>SHELXL97</i> (Sheldrick, 2008)'
_computing_structure_refinement '<i>SHELXL97</i> (Sheldrick, 2008)'
_computing_structure_solution '<i>SHELXS97</i> (Sheldrick, 2008)'
_diffrn_ambient_temperature 173(2)
_diffrn_detector_area_resol_mean 10.0
_diffrn_measured_fraction_theta_full 0.998
_diffrn_measured_fraction_theta_max 0.998
_diffrn_measurement_device_type 'Bruker SMART APEXII CCD'
_diffrn_measurement_method '\f and \w scans'
_diffrn_radiation_monochromator 'graphite multilayer'
_diffrn_radiation_source 'rotating anode'
_diffrn_radiation_type MoK\a
_diffrn_radiation_wavelength 0.71073
_diffrn_reflns_av_R_equivalents 0.0309
_diffrn_reflns_av_sigmaI/netI 0.0285
_diffrn_reflns_limit_h_max 9
_diffrn_reflns_limit_h_min -8
_diffrn_reflns_limit_k_max 21
_diffrn_reflns_limit_k_min -27
_diffrn_reflns_limit_l_max 16
_diffrn_reflns_limit_l_min -16
_diffrn_reflns_number 19277
_diffrn_reflns_theta_full 28.36
_diffrn_reflns_theta_max 28.36
_diffrn_reflns_theta_min 1.89
_diffrn_standards_number 0
_exptl_absorpt_coefficient_mu 2.284
_exptl_absorpt_correction_T_max 0.7457
_exptl_absorpt_correction_T_min 0.5070
_exptl_absorpt_correction_type multi-scan
_exptl_absorpt_process_details '(<i>SADABS</i>; Bruker, 2009)'
_exptl_crystal_colour colourless
_exptl_crystal_density_diffrn 1.510
_exptl_crystal_density_method 'not measured'
_exptl_crystal_description block
_exptl_crystal_F_000 888
_exptl_crystal_size_max 0.46
_exptl_crystal_size_mid 0.35
_exptl_crystal_size_min 0.23
_refine_diff_density_max 0.603
_refine_diff_density_min -0.557
_refine_ls_extinction_method none
_refine_ls_goodness_of_fit_ref 1.031
_refine_ls_hydrogen_treatment constr
_refine_ls_matrix_type full
_refine_ls_number_parameters 235
_refine_ls_number_reflns 4748
_refine_ls_number_restraints 0
_refine_ls_restrained_S_all 1.031
_refine_ls_R_factor_all 0.0405
_refine_ls_R_factor_gt 0.0311
_refine_ls_shift/su_max 0.001
_refine_ls_shift/su_mean 0.000
_refine_ls_structure_factor_coef Fsqd
_refine_ls_weighting_details 'calc w=1/[\s^2^(Fo^2^)+(0.0428P)^2^+1.0558P] where P=(Fo^2^+2Fc^2^)/3'
_refine_ls_weighting_scheme calc
_refine_ls_wR_factor_gt 0.0787
_refine_ls_wR_factor_ref 0.0829
_reflns_number_gt 4028
_reflns_number_total 4748
_reflns_threshold_expression I>2\s(I)
_cod_data_source_file cv5444sup1.cif
_cod_data_source_block I
_cod_original_sg_symbol_H-M 'P 21/n'
_cod_database_code 2239441
_cod_database_fobs_code 2239441

loop_
_symmetry_equiv_pos_as_xyz
'x, y, z'
'-x+1/2, y+1/2, -z+1/2'
'-x, -y, -z'
'x-1/2, -y-1/2, z-1/2'

loop_
_atom_site_type_symbol
_atom_site_label
_atom_site_fract_x
_atom_site_fract_y
_atom_site_fract_z
_atom_site_U_iso_or_equiv
_atom_site_adp_type
_atom_site_calc_flag
_atom_site_refinement_flags
_atom_site_occupancy
_atom_site_symmetry_multiplicity
Br Br1 0.86740(3) 0.705237(11) 0.155454(16) 0.02977(8) Uani d . 1 2
S S1 0.43880(6) 0.64983(2) 0.08850(3) 0.01954(10) Uani d . 1 2
O O1 0.75164(19) 0.49455(7) 0.08436(13) 0.0321(3) Uani d . 1 2
O O2 0.24696(18) 0.63578(7) 0.08776(11) 0.0263(3) Uani d . 1 2
O O3 0.5080(2) 0.68541(7) 0.00109(11) 0.0277(3) Uani d . 1 2
C C1 0.5550(3) 0.57650(9) 0.10478(15) 0.0216(4) Uani d . 1 2
C C2 0.5104(3) 0.52574(9) 0.17993(15) 0.0226(4) Uani d . 1 2
C C3 0.3820(3) 0.51623(9) 0.25675(15) 0.0238(4) Uani d . 1 2
H H3 0.2955 0.5493 0.2706 0.029 Uiso calc R 1 2
C C4 0.3828(3) 0.45752(10) 0.31282(16) 0.0277(4) Uani d . 1 2
C C5 0.5130(3) 0.40942(11) 0.2906(2) 0.0370(5) Uani d . 1 2
H H5 0.5123 0.3694 0.3287 0.044 Uiso calc R 1 2
C C6 0.6409(3) 0.41813(10) 0.2159(2) 0.0374(5) Uani d . 1 2
H H6 0.7278 0.3853 0.2018 0.045 Uiso calc R 1 2
C C7 0.6369(3) 0.47670(10) 0.16263(17) 0.0283(4) Uani d . 1 2
C C8 0.6990(3) 0.55528(10) 0.05010(17) 0.0266(4) Uani d . 1 2
C C9 0.2428(3) 0.44470(10) 0.39452(17) 0.0315(5) Uani d . 1 2
H H9 0.1781 0.4869 0.4066 0.038 Uiso calc R 1 2
C C10 0.3273(4) 0.42243(13) 0.50155(19) 0.0449(7) Uani d . 1 2
H H10A 0.3927 0.3806 0.4924 0.054 Uiso calc R 1 2
H H10B 0.4167 0.4554 0.5279 0.054 Uiso calc R 1 2
C C11 0.1817(4) 0.41342(13) 0.5820(2) 0.0480(7) Uani d . 1 2
H H11A 0.2389 0.3973 0.6492 0.058 Uiso calc R 1 2
H H11B 0.1242 0.4561 0.5960 0.058 Uiso calc R 1 2
C C12 0.0365(4) 0.36519(13) 0.5428(2) 0.0476(7) Uani d . 1 2
H H12A -0.0608 0.3631 0.5943 0.057 Uiso calc R 1 2
H H12B 0.0911 0.3211 0.5381 0.057 Uiso calc R 1 2
C C13 -0.0463(3) 0.38442(13) 0.4352(2) 0.0418(6) Uani d . 1 2
H H13A -0.1179 0.4251 0.4422 0.050 Uiso calc R 1 2
H H13B -0.1302 0.3495 0.4093 0.050 Uiso calc R 1 2
C C14 0.1001(3) 0.39514(12) 0.35539(18) 0.0376(5) Uani d . 1 2
H H14A 0.0423 0.4108 0.2881 0.045 Uiso calc R 1 2
H H14B 0.1606 0.3530 0.3414 0.045 Uiso calc R 1 2
C C15 0.8082(3) 0.58153(12) -0.03582(18) 0.0338(5) Uani d . 1 2
H H15A 0.9024 0.5498 -0.0529 0.051 Uiso calc R 1 2
H H15B 0.8657 0.6226 -0.0129 0.051 Uiso calc R 1 2
H H15C 0.7287 0.5895 -0.0985 0.051 Uiso calc R 1 2
C C16 0.4887(2) 0.69432(8) 0.20708(14) 0.0183(4) Uani d . 1 2
C C17 0.3458(3) 0.70484(9) 0.27279(16) 0.0247(4) Uani d . 1 2
H H17 0.2291 0.6872 0.2547 0.030 Uiso calc R 1 2
C C18 0.3719(3) 0.74109(11) 0.36512(17) 0.0309(5) Uani d . 1 2
H H18 0.2732 0.7486 0.4095 0.037 Uiso calc R 1 2
C C19 0.5423(3) 0.76600(11) 0.39179(17) 0.0294(4) Uani d . 1 2
H H19 0.5603 0.7908 0.4547 0.035 Uiso calc R 1 2
C C20 0.6873(3) 0.75516(9) 0.32758(16) 0.0238(4) Uani d . 1 2
H H20 0.8044 0.7720 0.3468 0.029 Uiso calc R 1 2
C C21 0.6602(2) 0.71964(9) 0.23533(15) 0.0199(4) Uani d . 1 2

loop_
_atom_site_aniso_label
_atom_site_aniso_U_11
_atom_site_aniso_U_22
_atom_site_aniso_U_33
_atom_site_aniso_U_12
_atom_site_aniso_U_13
_atom_site_aniso_U_23
Br1 0.01868(11) 0.04310(14) 0.02774(12) -0.00582(8) 0.00347(7) -0.00653(9)
S1 0.0179(2) 0.0223(2) 0.0181(2) 0.00098(17) -0.00338(16) -0.00055(17)
O1 0.0245(7) 0.0260(7) 0.0458(9) 0.0041(6) 0.0011(6) -0.0110(7)
O2 0.0184(6) 0.0298(7) 0.0302(7) 0.0002(5) -0.0059(5) -0.0027(6)
O3 0.0303(7) 0.0325(7) 0.0201(7) 0.0014(6) -0.0016(5) 0.0038(6)
C1 0.0216(9) 0.0209(9) 0.0220(9) 0.0001(7) -0.0043(7) -0.0052(7)
C2 0.0234(9) 0.0187(9) 0.0248(9) 0.0003(7) -0.0081(7) -0.0037(7)
C3 0.0265(10) 0.0192(9) 0.0252(9) 0.0020(7) -0.0057(7) -0.0022(8)
C4 0.0329(11) 0.0216(9) 0.0275(10) -0.0027(8) -0.0095(8) 0.0005(8)
C5 0.0410(13) 0.0195(10) 0.0493(14) 0.0003(9) -0.0127(11) 0.0044(10)
C6 0.0340(12) 0.0202(10) 0.0568(15) 0.0068(9) -0.0104(10) -0.0058(10)
C7 0.0235(10) 0.0226(10) 0.0382(12) 0.0012(8) -0.0054(8) -0.0080(9)
C8 0.0219(9) 0.0268(10) 0.0306(10) -0.0007(8) -0.0030(8) -0.0100(8)
C9 0.0426(12) 0.0226(10) 0.0285(10) -0.0037(9) -0.0075(9) 0.0061(8)
C10 0.0571(16) 0.0402(13) 0.0355(13) -0.0230(12) -0.0200(11) 0.0145(11)
C11 0.0709(18) 0.0395(14) 0.0323(12) -0.0198(13) -0.0125(12) 0.0155(11)
C12 0.0569(16) 0.0409(14) 0.0441(14) -0.0172(12) -0.0077(12) 0.0185(12)
C13 0.0422(13) 0.0407(13) 0.0417(13) -0.0104(11) -0.0076(10) 0.0078(11)
C14 0.0373(12) 0.0395(13) 0.0350(12) -0.0069(10) -0.0093(10) -0.0001(10)
C15 0.0268(10) 0.0424(13) 0.0327(11) -0.0029(9) 0.0062(8) -0.0138(10)
C16 0.0193(9) 0.0164(8) 0.0189(8) 0.0017(7) -0.0020(7) 0.0006(7)
C17 0.0196(9) 0.0269(10) 0.0277(10) -0.0004(7) 0.0019(7) -0.0016(8)
C18 0.0290(11) 0.0335(11) 0.0307(11) 0.0017(9) 0.0071(8) -0.0079(9)
C19 0.0351(11) 0.0274(10) 0.0258(10) -0.0004(9) 0.0019(8) -0.0082(8)
C20 0.0236(9) 0.0207(9) 0.0267(9) -0.0021(7) -0.0041(7) -0.0013(8)
C21 0.0192(9) 0.0188(9) 0.0217(9) 0.0012(7) 0.0005(7) 0.0019(7)

loop_
_atom_type_symbol
_atom_type_description
_atom_type_scat_dispersion_real
_atom_type_scat_dispersion_imag
_atom_type_scat_source
C C 0.0033 0.0016 'International Tables Vol C Tables 4.2.6.8 and 6.1.1.4'
H H 0.0000 0.0000 'International Tables Vol C Tables 4.2.6.8 and 6.1.1.4'
O O 0.0106 0.0060 'International Tables Vol C Tables 4.2.6.8 and 6.1.1.4'
S S 0.1246 0.1234 'International Tables Vol C Tables 4.2.6.8 and 6.1.1.4'
Br Br -0.2901 2.4595 'International Tables Vol C Tables 4.2.6.8 and 6.1.1.4'

loop_
_geom_angle_atom_site_label_1
_geom_angle_atom_site_label_2
_geom_angle_atom_site_label_3
_geom_angle_site_symmetry_3
_geom_angle
C21 Br1 O2 1_655 157.43(6)
O3 S1 O2 . 118.40(8)
O3 S1 C1 . 109.92(9)
O2 S1 C1 . 107.81(9)
O3 S1 C16 . 108.97(9)
O2 S1 C16 . 105.89(9)
C1 S1 C16 . 104.99(8)
C8 O1 C7 . 107.19(16)
C8 C1 C2 . 107.91(17)
C8 C1 S1 . 127.25(16)
C2 C1 S1 . 124.83(15)
C7 C2 C3 . 119.02(18)
C7 C2 C1 . 103.90(18)
C3 C2 C1 . 137.08(18)
C4 C3 C2 . 119.10(18)
C4 C3 H3 . 120.5
C2 C3 H3 . 120.5
C3 C4 C5 . 119.1(2)
C3 C4 C9 . 120.63(19)
C5 C4 C9 . 120.23(19)
C6 C5 C4 . 122.5(2)
C6 C5 H5 . 118.7
C4 C5 H5 . 118.7
C5 C6 C7 . 116.8(2)
C5 C6 H6 . 121.6
C7 C6 H6 . 121.6
C6 C7 O1 . 125.7(2)
C6 C7 C2 . 123.4(2)
O1 C7 C2 . 110.87(18)
C1 C8 O1 . 110.13(18)
C1 C8 C15 . 135.8(2)
O1 C8 C15 . 114.07(18)
C4 C9 C14 . 111.76(18)
C4 C9 C10 . 113.20(19)
C14 C9 C10 . 109.66(18)
C4 C9 H9 . 107.3
C14 C9 H9 . 107.3
C10 C9 H9 . 107.3
C11 C10 C9 . 111.0(2)
C11 C10 H10A . 109.4
C9 C10 H10A . 109.4
C11 C10 H10B . 109.4
C9 C10 H10B . 109.4
H10A C10 H10B . 108.0
C12 C11 C10 . 111.3(2)
C12 C11 H11A . 109.4
C10 C11 H11A . 109.4
C12 C11 H11B . 109.4
C10 C11 H11B . 109.4
H11A C11 H11B . 108.0
C11 C12 C13 . 111.9(2)
C11 C12 H12A . 109.2
C13 C12 H12A . 109.2
C11 C12 H12B . 109.2
C13 C12 H12B . 109.2
H12A C12 H12B . 107.9
C12 C13 C14 . 111.4(2)
C12 C13 H13A . 109.3
C14 C13 H13A . 109.3
C12 C13 H13B . 109.3
C14 C13 H13B . 109.3
H13A C13 H13B . 108.0
C13 C14 C9 . 112.0(2)
C13 C14 H14A . 109.2
C9 C14 H14A . 109.2
C13 C14 H14B . 109.2
C9 C14 H14B . 109.2
H14A C14 H14B . 107.9
C8 C15 H15A . 109.5
C8 C15 H15B . 109.5
H15A C15 H15B . 109.5
C8 C15 H15C . 109.5
H15A C15 H15C . 109.5
H15B C15 H15C . 109.5
C17 C16 C21 . 119.25(17)
C17 C16 S1 . 116.89(14)
C21 C16 S1 . 123.85(15)
C16 C17 C18 . 120.49(18)
C16 C17 H17 . 119.8
C18 C17 H17 . 119.8
C19 C18 C17 . 119.56(19)
C19 C18 H18 . 120.2
C17 C18 H18 . 120.2
C18 C19 C20 . 120.64(19)
C18 C19 H19 . 119.7
C20 C19 H19 . 119.7
C21 C20 C19 . 119.59(18)
C21 C20 H20 . 120.2
C19 C20 H20 . 120.2
C20 C21 C16 . 120.47(18)
C20 C21 Br1 . 116.43(14)
C16 C21 Br1 . 123.06(14)

loop_
_geom_bond_atom_site_label_1
_geom_bond_atom_site_label_2
_geom_bond_site_symmetry_2
_geom_bond_distance
Br1 C21 . 1.8887(19)
Br1 O2 1_655 3.2793(14)
S1 O3 . 1.4372(15)
S1 O2 . 1.4395(14)
S1 C1 . 1.7342(19)
S1 C16 . 1.7823(19)
O1 C8 . 1.367(3)
O1 C7 . 1.379(3)
C1 C8 . 1.361(3)
C1 C2 . 1.456(3)
C2 C7 . 1.392(3)
C2 C3 . 1.399(3)
C3 C4 . 1.395(3)
C3 H3 . 0.9500
C4 C5 . 1.410(3)
C4 C9 . 1.515(3)
C5 C6 . 1.374(4)
C5 H5 . 0.9500
C6 C7 . 1.375(3)
C6 H6 . 0.9500
C8 C15 . 1.482(3)
C9 C14 . 1.527(3)
C9 C10 . 1.537(3)
C9 H9 . 1.0000
C10 C11 . 1.522(4)
C10 H10A . 0.9900
C10 H10B . 0.9900
C11 C12 . 1.521(3)
C11 H11A . 0.9900
C11 H11B . 0.9900
C12 C13 . 1.522(3)
C12 H12A . 0.9900
C12 H12B . 0.9900
C13 C14 . 1.525(3)
C13 H13A . 0.9900
C13 H13B . 0.9900
C14 H14A . 0.9900
C14 H14B . 0.9900
C15 H15A . 0.9800
C15 H15B . 0.9800
C15 H15C . 0.9800
C16 C17 . 1.386(3)
C16 C21 . 1.396(3)
C17 C18 . 1.392(3)
C17 H17 . 0.9500
C18 C19 . 1.381(3)
C18 H18 . 0.9500
C19 C20 . 1.387(3)
C19 H19 . 0.9500
C20 C21 . 1.384(3)
C20 H20 . 0.9500

loop_
_geom_hbond_atom_site_label_D
_geom_hbond_atom_site_label_H
_geom_hbond_atom_site_label_A
_geom_hbond_site_symmetry_A
_geom_hbond_distance_DH
_geom_hbond_distance_HA
_geom_hbond_distance_DA
_geom_hbond_angle_DHA
C19 H19 O2 4_676 0.95 2.61 3.487(2) 155
C20 H20 O3 4_676 0.95 2.56 3.382(2) 144
C15 H15C Cg1 3_665 0.98 2.69 3.531(2) 144

loop_
_geom_torsion_atom_site_label_1
_geom_torsion_atom_site_label_2
_geom_torsion_atom_site_label_3
_geom_torsion_atom_site_label_4
_geom_torsion_site_symmetry_1
_geom_torsion
O3 S1 C1 C8 . 4.1(2)
O2 S1 C1 C8 . 134.53(17)
C16 S1 C1 C8 . -112.91(18)
O3 S1 C1 C2 . -174.52(15)
O2 S1 C1 C2 . -44.14(17)
C16 S1 C1 C2 . 68.42(17)
C8 C1 C2 C7 . -0.1(2)
S1 C1 C2 C7 . 178.84(14)
C8 C1 C2 C3 . -179.6(2)
S1 C1 C2 C3 . -0.7(3)
C7 C2 C3 C4 . -0.9(3)
C1 C2 C3 C4 . 178.6(2)
C2 C3 C4 C5 . 0.0(3)
C2 C3 C4 C9 . -178.36(17)
C3 C4 C5 C6 . 0.4(3)
C9 C4 C5 C6 . 178.8(2)
C4 C5 C6 C7 . 0.0(3)
C5 C6 C7 O1 . -179.2(2)
C5 C6 C7 C2 . -0.9(3)
C8 O1 C7 C6 . 178.2(2)
C8 O1 C7 C2 . -0.4(2)
C3 C2 C7 C6 . 1.3(3)
C1 C2 C7 C6 . -178.32(19)
C3 C2 C7 O1 . 179.89(16)
C1 C2 C7 O1 . 0.3(2)
C2 C1 C8 O1 . -0.2(2)
S1 C1 C8 O1 . -179.02(13)
C2 C1 C8 C15 . 179.3(2)
S1 C1 C8 C15 . 0.5(3)
C7 O1 C8 C1 . 0.3(2)
C7 O1 C8 C15 . -179.30(17)
C3 C4 C9 C14 . 106.7(2)
C5 C4 C9 C14 . -71.7(2)
C3 C4 C9 C10 . -128.9(2)
C5 C4 C9 C10 . 52.7(3)
C4 C9 C10 C11 . 177.3(2)
C14 C9 C10 C11 . -57.2(3)
C9 C10 C11 C12 . 56.7(3)
C10 C11 C12 C13 . -54.5(3)
C11 C12 C13 C14 . 53.1(3)
C12 C13 C14 C9 . -54.6(3)
C4 C9 C14 C13 . -177.32(19)
C10 C9 C14 C13 . 56.3(3)
O3 S1 C16 C17 . 129.89(15)
O2 S1 C16 C17 . 1.52(17)
C1 S1 C16 C17 . -112.40(15)
O3 S1 C16 C21 . -48.82(18)
O2 S1 C16 C21 . -177.19(15)
C1 S1 C16 C21 . 68.89(17)
C21 C16 C17 C18 . 1.0(3)
S1 C16 C17 C18 . -177.78(16)
C16 C17 C18 C19 . -0.8(3)
C17 C18 C19 C20 . -0.1(3)
C18 C19 C20 C21 . 0.7(3)
C19 C20 C21 C16 . -0.5(3)
C19 C20 C21 Br1 . -178.13(15)
C17 C16 C21 C20 . -0.4(3)
S1 C16 C21 C20 . 178.32(14)
C17 C16 C21 Br1 . 177.12(14)
S1 C16 C21 Br1 . -4.2(2)
O2 Br1 C21 C20 1_655 80.7(2)
O2 Br1 C21 C16 1_655 -96.9(2)
